data_7037865
loop_
_publ_author_name
'Lee, Lucia M.'
'Corless, Victoria B.'
'Tran, Michael'
'Jenkins, Hilary'
'Britten, James F.'
'Vargas-Baca, Ignacio'

_publ_section_title
;
 Synthetic, structural, and computational investigations of N-alkyl
 benzo-2,1,3-selenadiazolium iodides and their supramolecular aggregates.
;
_journal_issue 8
_journal_name_full 'Dalton transactions (Cambridge, England : 2003)'
_journal_page_first 3285
_journal_page_last 3293
_journal_paper_doi 10.1039/c5dt04314j
_journal_volume 45
_journal_year 2016
_chemical_formula_moiety 'C9 H11 N2 Se, I'
_chemical_formula_sum 'C9 H11 I N2 Se'
_chemical_formula_weight 353.06
_space_group_crystal_system orthorhombic
_space_group_IT_number 33
_space_group_name_Hall 'P 2c -2n'
_space_group_name_H-M_alt 'P n a 21'
_symmetry_space_group_name_Hall 'P 2c -2n'
_symmetry_space_group_name_H-M 'P n a 21'
_atom_sites_solution_hydrogens geom
_atom_sites_solution_primary iterative
_audit_creation_date 2015-09-14
_audit_creation_method
;
Olex2 1.2
(compiled 2015.01.26 svn.r3151 for OlexSys, GUI svn.r4998)
;
_audit_update_record
;
2015-09-14 deposited with the CCDC.
2016-01-04 downloaded from the CCDC.
;
_cell_angle_alpha 90
_cell_angle_beta 90
_cell_angle_gamma 90
_cell_formula_units_Z 4
_cell_length_a 16.0845(13)
_cell_length_b 10.5246(9)
_cell_length_c 6.5973(6)
_cell_measurement_reflns_used 8752
_cell_measurement_temperature 296(2)
_cell_measurement_theta_max 30.57
_cell_measurement_theta_min 2.31
_cell_volume 1116.81(17)
_computing_molecular_graphics 'Olex2 (Dolomanov et al., 2009)'
_computing_publication_material 'Olex2 (Dolomanov et al., 2009)'
_computing_structure_refinement 'ShelXL (Sheldrick, 2008)'
_computing_structure_solution 'olex2.solve (Bourhis et al., 2015)'
_diffrn_ambient_temperature 296.15
_diffrn_measured_fraction_theta_full 1.000
_diffrn_measured_fraction_theta_max 0.999
_diffrn_measurement_device_type 'CCD area detector'
_diffrn_measurement_method 'phi and omega scans'
_diffrn_radiation_monochromator graphite
_diffrn_radiation_type MoK\a
_diffrn_radiation_wavelength 0.71073
_diffrn_reflns_av_R_equivalents 0.0358
_diffrn_reflns_av_unetI/netI 0.0335
_diffrn_reflns_laue_measured_fraction_full 1.000
_diffrn_reflns_laue_measured_fraction_max 0.999
_diffrn_reflns_limit_h_max 23
_diffrn_reflns_limit_h_min -8
_diffrn_reflns_limit_k_max 15
_diffrn_reflns_limit_k_min -14
_diffrn_reflns_limit_l_max 9
_diffrn_reflns_limit_l_min -9
_diffrn_reflns_number 16547
_diffrn_reflns_point_group_measured_fraction_full 0.970
_diffrn_reflns_point_group_measured_fraction_max 0.965
_diffrn_reflns_theta_full 26.000
_diffrn_reflns_theta_max 30.570
_diffrn_reflns_theta_min 2.313
_exptl_absorpt_coefficient_mu 6.085
_exptl_absorpt_correction_type multi-scan
_exptl_crystal_colour orange
_exptl_crystal_colour_primary orange
_exptl_crystal_density_diffrn 2.100
_exptl_crystal_description plate
_exptl_crystal_F_000 664
_exptl_crystal_size_max 0.193
_exptl_crystal_size_mid 0.135
_exptl_crystal_size_min 0.037
_exptl_transmission_factor_max 0.83641
_exptl_transmission_factor_min 0.41330
_refine_diff_density_max 1.022
_refine_diff_density_min -0.493
_refine_diff_density_rms 0.101
_refine_ls_abs_structure_details
;
 Flack x determined using 1199 quotients [(I+)-(I-)]/[(I+)+(I-)]
 (Parsons, Flack and Wagner, Acta Cryst. B69 (2013) 249-259).
;
_refine_ls_abs_structure_Flack 0.030(8)
_refine_ls_extinction_method none
_refine_ls_goodness_of_fit_ref 1.009
_refine_ls_hydrogen_treatment constr
_refine_ls_matrix_type full
_refine_ls_number_parameters 120
_refine_ls_number_reflns 3306
_refine_ls_number_restraints 1
_refine_ls_restrained_S_all 1.009
_refine_ls_R_factor_all 0.0276
_refine_ls_R_factor_gt 0.0229
_refine_ls_shift/su_max 0.001
_refine_ls_shift/su_mean 0.000
_refine_ls_structure_factor_coef Fsqd
_refine_ls_weighting_details 'w=1/[\s^2^(Fo^2^)+(0.0165P)^2^] where P=(Fo^2^+2Fc^2^)/3'
_refine_ls_weighting_scheme calc
_refine_ls_wR_factor_gt 0.0419
_refine_ls_wR_factor_ref 0.0434
_reflns_Friedel_coverage 0.790
_reflns_friedel_fraction_full 0.934
_reflns_friedel_fraction_max 0.925
_reflns_number_gt 2994
_reflns_number_total 3306
_reflns_threshold_expression 'I > 2\s(I)'
_cod_data_source_file c5dt04314j2.cif
_cod_data_source_block vc002_0m
_cod_depositor_comments 'Adding full bibliography for 7037861--7037866.cif.'
_cod_database_code 7037865
_shelx_space_group_comment
;
The symmetry employed for this shelxl refinement is uniquely defined
by the following loop, which should always be used as a source of
symmetry information in preference to the above space-group names.
They are only intended as comments.
;
_shelx_estimated_absorpt_t_max 0.806
_shelx_estimated_absorpt_t_min 0.386
_olex2_refinement_description
;
1. Fixed Uiso
 At 1.2 times of:
  All C(H) groups
 At 1.5 times of:
  All C(H,H,H) groups
2.a Ternary CH refined with riding coordinates:
 C7(H7)
2.b Aromatic/amide H refined with riding coordinates:
 C5(H5), C2(H2), C4(H4), C3(H3)
2.c Idealised Me refined as rotating group:
 C8(H8A,H8B,H8C), C9(H9A,H9B,H9C)
;
_shelx_shelxl_version_number 2014/7
_olex2_submission_special_instructions 'No special instructions were received'

loop_
_space_group_symop_operation_xyz
'x, y, z'
'-x, -y, z+1/2'
'-x+1/2, y+1/2, z+1/2'
'x+1/2, -y+1/2, z'

loop_
_atom_site_label
_atom_site_type_symbol
_atom_site_fract_x
_atom_site_fract_y
_atom_site_fract_z
_atom_site_U_iso_or_equiv
_atom_site_adp_type
_atom_site_occupancy
_atom_site_site_symmetry_order
_atom_site_calc_flag
_atom_site_refinement_flags_posn
Se1 Se -0.47017(2) -0.69613(3) -0.37659(5) 0.01350(8) Uani 1 1 d .
N1 N -0.54537(14) -0.8194(3) -0.3828(8) 0.0140(6) Uani 1 1 d .
N2 N -0.38665(14) -0.8210(3) -0.3883(7) 0.0136(6) Uani 1 1 d .
C1 C -0.50911(19) -0.9330(4) -0.3922(8) 0.0133(7) Uani 1 1 d .
C5 C -0.3767(2) -1.0560(4) -0.3928(8) 0.0176(8) Uani 1 1 d .
H5 H -0.3189 -1.0597 -0.3918 0.021 Uiso 1 1 calc R
C6 C -0.4197(2) -0.9376(3) -0.3917(8) 0.0142(7) Uani 1 1 d .
C2 C -0.5545(2) -1.0496(4) -0.3954(8) 0.0167(8) Uani 1 1 d .
H2 H -0.6123 -1.0491 -0.3967 0.020 Uiso 1 1 calc R
C7 C -0.29583(18) -0.7943(4) -0.3899(9) 0.0166(7) Uani 1 1 d .
H7 H -0.2682 -0.8583 -0.3057 0.020 Uiso 1 1 calc R
C4 C -0.4236(2) -1.1635(4) -0.3956(8) 0.0184(8) Uani 1 1 d .
H4 H -0.3969 -1.2418 -0.3970 0.022 Uiso 1 1 calc R
C8 C -0.2779(2) -0.6641(4) -0.2998(8) 0.0243(9) Uani 1 1 d .
H8A H -0.3011 -0.5995 -0.3857 0.037 Uiso 1 1 calc GR
H8B H -0.2189 -0.6521 -0.2895 0.037 Uiso 1 1 calc GR
H8C H -0.3025 -0.6584 -0.1675 0.037 Uiso 1 1 calc GR
C3 C -0.5123(2) -1.1610(4) -0.3965(8) 0.0205(9) Uani 1 1 d .
H3 H -0.5417 -1.2371 -0.3978 0.025 Uiso 1 1 calc R
C9 C -0.2625(2) -0.8061(4) -0.6047(6) 0.0201(9) Uani 1 1 d .
H9A H -0.2706 -0.8914 -0.6523 0.030 Uiso 1 1 calc GR
H9B H -0.2042 -0.7863 -0.6057 0.030 Uiso 1 1 calc GR
H9C H -0.2916 -0.7481 -0.6916 0.030 Uiso 1 1 calc GR
I1 I -0.60776(2) -0.50422(2) -0.29561(9) 0.02090(7) Uani 1 1 d .

loop_
_atom_site_aniso_label
_atom_site_aniso_U_11
_atom_site_aniso_U_22
_atom_site_aniso_U_33
_atom_site_aniso_U_23
_atom_site_aniso_U_13
_atom_site_aniso_U_12
Se1 0.01000(13) 0.01155(16) 0.01893(16) 0.00124(19) 0.00087(17) 0.00047(12)
N1 0.0121(12) 0.0138(16) 0.0162(15) 0.0011(17) 0.0016(17) -0.0019(10)
N2 0.0103(11) 0.0125(16) 0.0180(16) 0.0012(16) 0.0027(16) 0.0001(9)
C1 0.0162(14) 0.0145(19) 0.0092(18) -0.0001(18) 0.0018(16) -0.0015(12)
C5 0.0195(15) 0.018(2) 0.015(2) 0.001(2) 0.0001(18) 0.0045(13)
C6 0.0157(14) 0.0135(19) 0.0134(19) 0.0010(19) 0.0007(17) -0.0005(12)
C2 0.0204(16) 0.0156(19) 0.014(2) 0.0009(18) -0.0004(17) -0.0045(13)
C7 0.0080(12) 0.0201(19) 0.022(2) 0.000(2) 0.0000(17) 0.0013(12)
C4 0.0301(18) 0.0119(19) 0.013(2) 0.0005(19) -0.0012(18) 0.0034(14)
C8 0.0138(15) 0.027(2) 0.032(2) -0.011(2) -0.0008(18) -0.0018(14)
C3 0.034(2) 0.015(2) 0.012(2) -0.0006(19) 0.0021(19) -0.0056(15)
C9 0.0139(17) 0.022(2) 0.025(2) 0.0016(19) 0.0026(15) 0.0042(15)
I1 0.01291(9) 0.01380(11) 0.03599(14) -0.00611(12) -0.00297(13) 0.00108(8)

loop_
_atom_type_symbol
_atom_type_description
_atom_type_scat_dispersion_real
_atom_type_scat_dispersion_imag
_atom_type_scat_source
C C 0.0033 0.0016 'International Tables Vol C Tables 4.2.6.8 and 6.1.1.4'
H H 0.0000 0.0000 'International Tables Vol C Tables 4.2.6.8 and 6.1.1.4'
I I -0.4742 1.8119 'International Tables Vol C Tables 4.2.6.8 and 6.1.1.4'
N N 0.0061 0.0033 'International Tables Vol C Tables 4.2.6.8 and 6.1.1.4'
Se Se -0.0929 2.2259 'International Tables Vol C Tables 4.2.6.8 and 6.1.1.4'

loop_
_geom_angle_atom_site_label_1
_geom_angle_atom_site_label_2
_geom_angle_atom_site_label_3
_geom_angle
N1 Se1 N2 88.55(12)
C1 N1 Se1 111.0(2)
C6 N2 Se1 111.0(2)
C6 N2 C7 124.3(3)
C7 N2 Se1 124.7(2)
N1 C1 C6 117.9(3)
N1 C1 C2 123.3(3)
C2 C1 C6 118.8(3)
C6 C5 H5 121.4
C4 C5 H5 121.4
C4 C5 C6 117.2(3)
N2 C6 C1 111.5(3)
N2 C6 C5 127.5(3)
C5 C6 C1 121.0(3)
C1 C2 H2 120.4
C3 C2 C1 119.2(3)
C3 C2 H2 120.4
N2 C7 H7 108.2
N2 C7 C8 110.7(3)
N2 C7 C9 109.7(4)
C8 C7 H7 108.2
C9 C7 H7 108.2
C9 C7 C8 111.8(4)
C5 C4 H4 118.7
C5 C4 C3 122.7(4)
C3 C4 H4 118.7
C7 C8 H8A 109.5
C7 C8 H8B 109.5
C7 C8 H8C 109.5
H8A C8 H8B 109.5
H8A C8 H8C 109.5
H8B C8 H8C 109.5
C2 C3 C4 121.1(4)
C2 C3 H3 119.4
C4 C3 H3 119.4
C7 C9 H9A 109.5
C7 C9 H9B 109.5
C7 C9 H9C 109.5
H9A C9 H9B 109.5
H9A C9 H9C 109.5
H9B C9 H9C 109.5

loop_
_geom_bond_atom_site_label_1
_geom_bond_atom_site_label_2
_geom_bond_distance
Se1 N1 1.774(3)
Se1 N2 1.881(3)
N1 C1 1.332(4)
N2 C6 1.337(4)
N2 C7 1.488(4)
C1 C6 1.439(4)
C1 C2 1.428(5)
C5 H5 0.9300
C5 C6 1.426(5)
C5 C4 1.360(5)
C2 H2 0.9300
C2 C3 1.354(5)
C7 H7 0.9800
C7 C8 1.521(5)
C7 C9 1.520(7)
C4 H4 0.9300
C4 C3 1.427(5)
C8 H8A 0.9600
C8 H8B 0.9600
C8 H8C 0.9600
C3 H3 0.9300
C9 H9A 0.9600
C9 H9B 0.9600
C9 H9C 0.9600

loop_
_geom_torsion_atom_site_label_1
_geom_torsion_atom_site_label_2
_geom_torsion_atom_site_label_3
_geom_torsion_atom_site_label_4
_geom_torsion
Se1 N1 C1 C6 1.2(6)
Se1 N1 C1 C2 178.9(4)
Se1 N2 C6 C1 2.0(5)
Se1 N2 C6 C5 -177.5(4)
Se1 N2 C7 C8 22.2(6)
Se1 N2 C7 C9 -101.6(4)
N1 Se1 N2 C6 -1.2(4)
N1 Se1 N2 C7 179.9(4)
N1 C1 C6 N2 -2.2(6)
N1 C1 C6 C5 177.4(5)
N1 C1 C2 C3 -177.2(5)
N2 Se1 N1 C1 0.0(4)
C1 C2 C3 C4 -0.4(8)
C5 C4 C3 C2 0.3(8)
C6 N2 C7 C8 -156.6(5)
C6 N2 C7 C9 79.6(6)
C6 C1 C2 C3 0.4(7)
C6 C5 C4 C3 -0.3(8)
C2 C1 C6 N2 -179.9(5)
C2 C1 C6 C5 -0.4(7)
C7 N2 C6 C1 -179.1(5)
C7 N2 C6 C5 1.4(8)
C4 C5 C6 N2 179.8(5)
C4 C5 C6 C1 0.3(7)
